data_7216864
loop_
_publ_author_name
'Chen, Sheng-Chun'
'Tian, Feng'
'Huang, Kun-Lin'
'Li, Cheng-Peng'
'Zhong, Jing'
'He, Ming-Yang'
'Zhang, Zhi-Hui'
'Wang, Hong-Ning'
'Du, Miao'
'Chen, Qun'

_publ_section_title
;
 Solvent-mediated assembly of chiral/achiral hydrophilic
 Ca(ii)-tetrafluoroterephthalate coordination frameworks: 3D chiral water
 aggregation, structural transformation and selective CO2adsorption
;
_journal_issue 33
_journal_name_full CrystEngComm
_journal_page_first 7673
_journal_paper_doi 10.1039/C4CE01019A
_journal_volume 16
_journal_year 2014
_chemical_formula_sum 'C8 H8 Ca F4 O8'
_chemical_formula_weight 348.22
_chemical_name_systematic
; 
 ? 
;
_space_group_IT_number 11
_symmetry_cell_setting monoclinic
_symmetry_space_group_name_Hall '-P 2yb'
_symmetry_space_group_name_H-M 'P 1 21/m 1'
_atom_sites_solution_hydrogens geom
_atom_sites_solution_primary direct
_atom_sites_solution_secondary difmap
_audit_creation_method SHELXL-97
_cell_angle_alpha 90.00
_cell_angle_beta 93.286(6)
_cell_angle_gamma 90.00
_cell_formula_units_Z 2
_cell_length_a 3.7395(12)
_cell_length_b 22.568(7)
_cell_length_c 6.767(2)
_cell_measurement_reflns_used 3082
_cell_measurement_temperature 296(2)
_cell_measurement_theta_max 30.18
_cell_measurement_theta_min 3.02
_cell_volume 570.1(3)
_computing_cell_refinement 'Bruker SMART'
_computing_data_collection 'Bruker SMART'
_computing_data_reduction 'Bruker SAINT'
_computing_molecular_graphics 'Bruker SHELXTL'
_computing_publication_material 'Bruker SHELXTL'
_computing_structure_refinement 'SHELXL-97 (Sheldrick, 1997)'
_computing_structure_solution 'SHELXS-97 (Sheldrick, 1990)'
_diffrn_ambient_temperature 296(2)
_diffrn_measured_fraction_theta_full 0.981
_diffrn_measured_fraction_theta_max 0.981
_diffrn_measurement_device_type 'CCD area detector'
_diffrn_measurement_method 'phi and omega scans'
_diffrn_radiation_monochromator graphite
_diffrn_radiation_source 'fine-focus sealed tube'
_diffrn_radiation_type MoK\a
_diffrn_radiation_wavelength 0.71073
_diffrn_reflns_av_R_equivalents 0.0240
_diffrn_reflns_av_sigmaI/netI 0.0246
_diffrn_reflns_limit_h_max 4
_diffrn_reflns_limit_h_min -4
_diffrn_reflns_limit_k_max 22
_diffrn_reflns_limit_k_min -26
_diffrn_reflns_limit_l_max 8
_diffrn_reflns_limit_l_min -7
_diffrn_reflns_number 3060
_diffrn_reflns_theta_full 24.99
_diffrn_reflns_theta_max 24.99
_diffrn_reflns_theta_min 1.80
_exptl_absorpt_coefficient_mu 0.650
_exptl_absorpt_correction_T_max 0.8702
_exptl_absorpt_correction_T_min 0.8389
_exptl_absorpt_correction_type multi-scan
_exptl_absorpt_process_details sadabs
_exptl_crystal_colour colourless
_exptl_crystal_density_diffrn 2.028
_exptl_crystal_density_meas ?
_exptl_crystal_density_method 'not measured'
_exptl_crystal_description needle
_exptl_crystal_F_000 352
_exptl_crystal_size_max 0.28
_exptl_crystal_size_mid 0.22
_exptl_crystal_size_min 0.22
_refine_diff_density_max 0.327
_refine_diff_density_min -0.340
_refine_diff_density_rms 0.070
_refine_ls_extinction_coef 0.298(16)
_refine_ls_extinction_expression Fc^*^=kFc[1+0.001xFc^2^\l^3^/sin(2\q)]^-1/4^
_refine_ls_extinction_method SHELXL
_refine_ls_goodness_of_fit_ref 1.067
_refine_ls_hydrogen_treatment constr
_refine_ls_matrix_type full
_refine_ls_number_parameters 101
_refine_ls_number_reflns 1012
_refine_ls_number_restraints 0
_refine_ls_restrained_S_all 1.067
_refine_ls_R_factor_all 0.0302
_refine_ls_R_factor_gt 0.0298
_refine_ls_shift/su_max 0.000
_refine_ls_shift/su_mean 0.000
_refine_ls_structure_factor_coef Fsqd
_refine_ls_weighting_details 'calc w=1/[\s^2^(Fo^2^)+(0.0432P)^2^+0.3859P] where P=(Fo^2^+2Fc^2^)/3'
_refine_ls_weighting_scheme calc
_refine_ls_wR_factor_gt 0.0791
_refine_ls_wR_factor_ref 0.0794
_reflns_number_gt 994
_reflns_number_total 1012
_reflns_threshold_expression >2sigma(I)
_cod_data_source_file c4ce01019a2.cif
_cod_data_source_block 3
_cod_depositor_comments
;
The following automatic conversions were performed:

'_symmetry_cell_setting' value 'Monoclinic' changed to 'monoclinic'
according to
/usr/data/users/saulius/crontab/automatic-downloads/rss-feeds/RSC/lib/dictionaries/cif_core.dic
dictionary named 'cif_core.dic' version 2.4.2 from 2011-04-26.

Automatic conversion script
Id: cif_fix_values 2281 2013-09-26 08:29:07Z andrius 

 Adding full bibliography for 7216862--7216864.cif.

The following automatic conversions were performed:

'_exptl_crystal_density_meas' value 'none' was changed to '?' - the
value is perceived as not measured.

Automatic conversion script
Id: cif_fix_values 3008 2015-01-20 13:52:24Z robertas 
;
_cod_original_sg_symbol_H-M P2(1)/m
_cod_database_code 7216864

loop_
_symmetry_equiv_pos_as_xyz
'x, y, z'
'-x, y+1/2, -z'
'-x, -y, -z'
'x, -y-1/2, z'

loop_
_atom_site_label
_atom_site_type_symbol
_atom_site_fract_x
_atom_site_fract_y
_atom_site_fract_z
_atom_site_U_iso_or_equiv
_atom_site_adp_type
_atom_site_occupancy
_atom_site_symmetry_multiplicity
_atom_site_calc_flag
_atom_site_refinement_flags
Ca1 Ca 0.08478(12) 0.7500 0.40808(7) 0.0202(2) Uani 1 2 d S
C1 C -0.0665(4) 0.62832(8) 0.0687(2) 0.0187(4) Uani 1 1 d .
C2 C -0.0313(5) 0.56196(7) 0.0331(3) 0.0185(4) Uani 1 1 d .
C3 C 0.0833(5) 0.53946(8) -0.1447(3) 0.0207(4) Uani 1 1 d .
C4 C 0.1156(5) 0.47925(8) -0.1763(3) 0.0199(4) Uani 1 1 d .
F1 F 0.1749(3) 0.57688(5) -0.28900(16) 0.0320(3) Uani 1 1 d .
F2 F 0.2431(3) 0.46076(5) -0.34834(16) 0.0320(3) Uani 1 1 d .
O1 O 0.0743(4) 0.64861(5) 0.22570(19) 0.0252(3) Uani 1 1 d .
O2 O -0.2430(4) 0.65743(5) -0.06334(19) 0.0269(4) Uani 1 1 d .
O3 O 0.1357(5) 0.7500 0.7678(3) 0.0268(5) Uani 1 2 d S
H3 H 0.0648 0.7195 0.8280 0.040 Uiso 1 1 d R
O4 O -0.4091(3) 0.68026(6) 0.52735(18) 0.0238(3) Uani 1 1 d .
H4A H -0.4170 0.6424 0.4597 0.029 Uiso 1 1 calc R
H4B H -0.3952 0.6745 0.6696 0.029 Uiso 1 1 calc R
O5 O 0.5570(4) 0.7500 0.1719(2) 0.0178(4) Uani 1 2 d S
H5 H 0.5710 0.7215 0.0908 0.027 Uiso 1 1 d R

loop_
_atom_site_aniso_label
_atom_site_aniso_U_11
_atom_site_aniso_U_22
_atom_site_aniso_U_33
_atom_site_aniso_U_23
_atom_site_aniso_U_13
_atom_site_aniso_U_12
Ca1 0.0149(3) 0.0298(4) 0.0159(3) 0.000 -0.00012(19) 0.000
C1 0.0216(9) 0.0155(9) 0.0192(9) -0.0012(6) 0.0034(7) -0.0011(6)
C2 0.0207(8) 0.0164(8) 0.0181(9) -0.0018(7) -0.0023(6) -0.0004(7)
C3 0.0248(9) 0.0196(9) 0.0174(9) 0.0027(7) -0.0008(7) -0.0027(7)
C4 0.0241(9) 0.0203(9) 0.0154(8) -0.0031(7) 0.0013(6) 0.0006(7)
F1 0.0529(8) 0.0209(6) 0.0231(6) 0.0040(4) 0.0092(5) -0.0054(5)
F2 0.0502(7) 0.0256(6) 0.0215(6) -0.0048(5) 0.0124(5) 0.0012(5)
O1 0.0308(7) 0.0204(7) 0.0238(7) -0.0049(5) -0.0049(5) -0.0002(5)
O2 0.0400(8) 0.0189(7) 0.0210(7) -0.0007(5) -0.0046(5) 0.0057(6)
O3 0.0304(10) 0.0303(10) 0.0196(10) 0.000 0.0019(7) 0.000
O4 0.0310(7) 0.0233(7) 0.0168(6) -0.0010(5) -0.0004(5) 0.0001(5)
O5 0.0240(9) 0.0145(8) 0.0147(8) 0.000 0.0008(7) 0.000

loop_
_atom_type_symbol
_atom_type_description
_atom_type_scat_dispersion_real
_atom_type_scat_dispersion_imag
_atom_type_scat_source
C C 0.0033 0.0016 'International Tables Vol C Tables 4.2.6.8 and 6.1.1.4'
H H 0.0000 0.0000 'International Tables Vol C Tables 4.2.6.8 and 6.1.1.4'
O O 0.0106 0.0060 'International Tables Vol C Tables 4.2.6.8 and 6.1.1.4'
F F 0.0171 0.0103 'International Tables Vol C Tables 4.2.6.8 and 6.1.1.4'
Ca Ca 0.2262 0.3064 'International Tables Vol C Tables 4.2.6.8 and 6.1.1.4'

loop_
_geom_angle_atom_site_label_1
_geom_angle_atom_site_label_2
_geom_angle_atom_site_label_3
_geom_angle
_geom_angle_site_symmetry_1
_geom_angle_site_symmetry_3
O3 Ca1 O5 129.46(6) . .
O3 Ca1 O5 131.49(6) . 1_455
O5 Ca1 O5 99.05(7) . 1_455
O3 Ca1 O4 70.72(5) . 4_675
O5 Ca1 O4 69.97(5) . 4_675
O5 Ca1 O4 139.00(3) 1_455 4_675
O3 Ca1 O4 70.72(5) . 1_655
O5 Ca1 O4 69.97(5) . 1_655
O5 Ca1 O4 139.00(3) 1_455 1_655
O4 Ca1 O4 76.00(6) 4_675 1_655
O3 Ca1 O4 72.80(5) . 4_575
O5 Ca1 O4 139.21(3) . 4_575
O5 Ca1 O4 69.13(5) 1_455 4_575
O4 Ca1 O4 93.20(5) 4_675 4_575
O4 Ca1 O4 143.50(6) 1_655 4_575
O3 Ca1 O4 72.80(5) . .
O5 Ca1 O4 139.21(3) . .
O5 Ca1 O4 69.13(5) 1_455 .
O4 Ca1 O4 143.50(6) 4_675 .
O4 Ca1 O4 93.20(5) 1_655 .
O4 Ca1 O4 74.83(6) 4_575 .
O3 Ca1 O1 118.27(3) . .
O5 Ca1 O1 71.45(4) . .
O5 Ca1 O1 72.70(3) 1_455 .
O4 Ca1 O1 133.05(5) 4_675 .
O4 Ca1 O1 66.34(4) 1_655 .
O4 Ca1 O1 133.73(5) 4_575 .
O4 Ca1 O1 67.75(4) . .
O3 Ca1 O1 118.27(3) . 4_575
O5 Ca1 O1 71.45(4) . 4_575
O5 Ca1 O1 72.70(3) 1_455 4_575
O4 Ca1 O1 66.34(4) 4_675 4_575
O4 Ca1 O1 133.05(5) 1_655 4_575
O4 Ca1 O1 67.75(4) 4_575 4_575
O4 Ca1 O1 133.73(5) . 4_575
O1 Ca1 O1 123.38(6) . 4_575
O3 Ca1 Ca1 91.20(5) . 1_455
O5 Ca1 Ca1 139.34(4) . 1_455
O5 Ca1 Ca1 40.29(4) 1_455 1_455
O4 Ca1 Ca1 136.24(3) 4_675 1_455
O4 Ca1 Ca1 136.24(3) 1_655 1_455
O4 Ca1 Ca1 43.04(3) 4_575 1_455
O4 Ca1 Ca1 43.05(3) . 1_455
O1 Ca1 Ca1 90.69(3) . 1_455
O1 Ca1 Ca1 90.69(3) 4_575 1_455
O3 Ca1 Ca1 88.80(5) . 1_655
O5 Ca1 Ca1 40.66(4) . 1_655
O5 Ca1 Ca1 139.71(4) 1_455 1_655
O4 Ca1 Ca1 43.76(3) 4_675 1_655
O4 Ca1 Ca1 43.76(3) 1_655 1_655
O4 Ca1 Ca1 136.96(3) 4_575 1_655
O4 Ca1 Ca1 136.95(3) . 1_655
O1 Ca1 Ca1 89.31(3) . 1_655
O1 Ca1 Ca1 89.31(3) 4_575 1_655
Ca1 Ca1 Ca1 180.0 1_455 1_655
O1 C1 O2 126.14(16) . .
O1 C1 C2 117.39(15) . .
O2 C1 C2 116.45(15) . .
C4 C2 C3 116.74(16) 3_565 .
C4 C2 C1 121.43(16) 3_565 .
C3 C2 C1 121.83(16) . .
F1 C3 C4 118.35(16) . .
F1 C3 C2 119.94(16) . .
C4 C3 C2 121.68(17) . .
F2 C4 C3 118.43(16) . .
F2 C4 C2 119.96(16) . 3_565
C3 C4 C2 121.58(16) . 3_565
C1 O1 Ca1 136.29(11) . .
Ca1 O3 H3 118.1 . .
Ca1 O4 Ca1 93.19(5) 1_455 .
Ca1 O4 H4A 113.1 1_455 .
Ca1 O4 H4A 113.1 . .
Ca1 O4 H4B 113.1 1_455 .
Ca1 O4 H4B 113.1 . .
H4A O4 H4B 110.5 . .
Ca1 O5 Ca1 99.05(7) . 1_655
Ca1 O5 H5 119.7 . .
Ca1 O5 H5 110.0 1_655 .

loop_
_geom_bond_atom_site_label_1
_geom_bond_atom_site_label_2
_geom_bond_distance
_geom_bond_site_symmetry_2
Ca1 O3 2.431(2) .
Ca1 O5 2.4487(18) .
Ca1 O5 2.4672(18) 1_455
Ca1 O4 2.5564(14) 4_675
Ca1 O4 2.5565(14) 1_655
Ca1 O4 2.5903(14) 4_575
Ca1 O4 2.5904(14) .
Ca1 O1 2.5990(14) .
Ca1 O1 2.5990(14) 4_575
Ca1 Ca1 3.7395(12) 1_455
Ca1 Ca1 3.7395(12) 1_655
C1 O1 1.245(2) .
C1 O2 1.264(2) .
C1 C2 1.524(2) .
C2 C4 1.392(3) 3_565
C2 C3 1.396(3) .
C3 F1 1.350(2) .
C3 C4 1.382(3) .
C4 F2 1.349(2) .
C4 C2 1.392(3) 3_565
O3 H3 0.8500 .
O4 Ca1 2.5565(14) 1_455
O4 H4A 0.9700 .
O4 H4B 0.9700 .
O5 Ca1 2.4672(18) 1_655
O5 H5 0.8500 .

loop_
_geom_torsion_atom_site_label_1
_geom_torsion_atom_site_label_2
_geom_torsion_atom_site_label_3
_geom_torsion_atom_site_label_4
_geom_torsion
_geom_torsion_site_symmetry_1
_geom_torsion_site_symmetry_4
O1 C1 C2 C4 50.1(2) . 3_565
O2 C1 C2 C4 -128.63(18) . 3_565
O1 C1 C2 C3 -130.58(18) . .
O2 C1 C2 C3 50.7(2) . .
C4 C2 C3 F1 -178.98(15) 3_565 .
C1 C2 C3 F1 1.6(3) . .
C4 C2 C3 C4 -0.7(3) 3_565 .
C1 C2 C3 C4 179.88(17) . .
F1 C3 C4 F2 1.2(3) . .
C2 C3 C4 F2 -177.10(15) . .
F1 C3 C4 C2 179.05(16) . 3_565
C2 C3 C4 C2 0.8(3) . 3_565
O2 C1 O1 Ca1 5.7(3) . .
C2 C1 O1 Ca1 -172.82(11) . .
O3 Ca1 O1 C1 148.12(16) . .
O5 Ca1 O1 C1 -86.38(17) . .
O5 Ca1 O1 C1 19.77(16) 1_455 .
O4 Ca1 O1 C1 -122.49(16) 4_675 .
O4 Ca1 O1 C1 -162.06(17) 1_655 .
O4 Ca1 O1 C1 55.26(18) 4_575 .
O4 Ca1 O1 C1 93.76(17) . .
O1 Ca1 O1 C1 -34.9(2) 4_575 .
Ca1 Ca1 O1 C1 56.38(16) 1_455 .
Ca1 Ca1 O1 C1 -123.62(16) 1_655 .
O3 Ca1 O4 Ca1 111.32(5) . 1_455
O5 Ca1 O4 Ca1 -117.41(7) . 1_455
O5 Ca1 O4 Ca1 -38.03(4) 1_455 1_455
O4 Ca1 O4 Ca1 109.39(7) 4_675 1_455
O4 Ca1 O4 Ca1 180.0 1_655 1_455
O4 Ca1 O4 Ca1 35.01(5) 4_575 1_455
O1 Ca1 O4 Ca1 -117.20(5) . 1_455
O1 Ca1 O4 Ca1 -1.65(8) 4_575 1_455
Ca1 Ca1 O4 Ca1 180.0 1_655 1_455
O3 Ca1 O5 Ca1 0.0 . 1_655
O5 Ca1 O5 Ca1 180.0 1_455 1_655
O4 Ca1 O5 Ca1 40.94(3) 4_675 1_655
O4 Ca1 O5 Ca1 -40.94(3) 1_655 1_655
O4 Ca1 O5 Ca1 111.57(6) 4_575 1_655
O4 Ca1 O5 Ca1 -111.57(6) . 1_655
O1 Ca1 O5 Ca1 -111.78(3) . 1_655
O1 Ca1 O5 Ca1 111.78(3) 4_575 1_655
Ca1 Ca1 O5 Ca1 180.0 1_455 1_655
